data_1509391
loop_
_publ_author_name
'Olives-Domange, C.'
'Rivet, J.'
'Flahaut, J.'
'Turcotte, J.'

_publ_section_title
;
 Etude structurale et diagrammes de phases des systemes Ag I - In I et Ag
 I - In I3
;
_journal_name_full 'Bulletin de la Societe Chimique de France (Vol=Year)'
_journal_page_first 3028
_journal_page_last 3034
_journal_volume 1972
_journal_year 1972
_chemical_formula_sum 'Ag I2 Tl'
_chemical_name_systematic 'Ag Tl I2'
_space_group_IT_number 140
_symmetry_space_group_name_Hall '-I 4 2c'
_symmetry_space_group_name_H-M 'I 4/m c m'
_cell_angle_alpha 90
_cell_angle_beta 90
_cell_angle_gamma 90
_cell_formula_units_Z 4
_cell_length_a 8.34
_cell_length_b 8.34
_cell_length_c 7.66
_cell_volume 532.796
_citation_journal_id_ASTM BSCFAS
_cod_data_source_file silver1-2_330.cif
_cod_data_source_block Ag1I2Tl1
_cod_original_cell_volume 532.7959
_cod_original_formula_sum 'Ag1 I2 Tl1'
_cod_database_code 1509391

loop_
_symmetry_equiv_pos_as_xyz
x,y,z
-y,x,z
-x,-y,z
y,-x,z
x,-y,-z+1/2
y,x,-z+1/2
-x,y,-z+1/2
-y,-x,-z+1/2
-x,-y,-z
y,-x,-z
x,y,-z
-y,x,-z
-x,y,z-1/2
-y,-x,z-1/2
x,-y,z-1/2
y,x,z-1/2
x+1/2,y+1/2,z+1/2
-y+1/2,x+1/2,z+1/2
-x+1/2,-y+1/2,z+1/2
y+1/2,-x+1/2,z+1/2
x+1/2,-y+1/2,-z+1
y+1/2,x+1/2,-z+1
-x+1/2,y+1/2,-z+1
-y+1/2,-x+1/2,-z+1
-x+1/2,-y+1/2,-z+1/2
y+1/2,-x+1/2,-z+1/2
x+1/2,y+1/2,-z+1/2
-y+1/2,x+1/2,-z+1/2
-x+1/2,y+1/2,z
-y+1/2,-x+1/2,z
x+1/2,-y+1/2,z
y+1/2,x+1/2,z

loop_
_atom_site_label
_atom_site_type_symbol
_atom_site_fract_x
_atom_site_fract_y
_atom_site_fract_z
_atom_site_occupancy
_atom_site_U_iso_or_equiv
I1 I-1 0.182 0.682 0 1 0.0
Tl1 Tl+1 0 0 0.25 1 0.0
Ag1 Ag+1 0.5 0 0.25 1 0.0
